data_1520468
loop_
_publ_author_name
'Beckett, Michael A.'
'Timmis, James'
'Horton, Peter N.'
'Hursthouse, Michael B.'

_publ_section_title
;
 C3H12B5NO10
;
_journal_name_full 'Crystal Structure Report Archive'
_journal_page_first 1258
_journal_year 2010
_chemical_formula_sum 'C3 H12 B5 N O10'
_chemical_formula_weight 276.19
_space_group_IT_number 2
_symmetry_cell_setting triclinic
_symmetry_space_group_name_Hall '-P 1'
_symmetry_space_group_name_H-M 'P -1'
_atom_sites_solution_hydrogens geom
_atom_sites_solution_primary direct
_atom_sites_solution_secondary difmap
_cell_angle_alpha 67.429(2)
_cell_angle_beta 88.975(2)
_cell_angle_gamma 75.9650(10)
_cell_formula_units_Z 2
_cell_length_a 8.0079(2)
_cell_length_b 8.8634(3)
_cell_length_c 8.8643(2)
_cell_measurement_reflns_used 2522
_cell_measurement_temperature 120(2)
_cell_measurement_theta_max 27.485
_cell_measurement_theta_min 2.910
_cell_volume 561.64(3)
_computing_cell_refinement 'DENZO (Otwinowski & Minor, 1997) & COLLECT (Hooft, R.W.W., 1998)'
_computing_data_collection 'COLLECT (Hooft, R.W.W., 1998)'
_computing_data_reduction 'DENZO (Otwinowski & Minor, 1997) & COLLECT (Hooft, R.W.W., 1998)'
_computing_molecular_graphics 'ORTEP3 for Windows (Farrugia, 1997)'
_computing_publication_material 'WinGX (Farrugia, 1999)'
_computing_structure_refinement 'SHELXL-97 (Sheldrick, 2008)'
_computing_structure_solution 'SHELXS-97 (Sheldrick, 2008)'
_diffrn_ambient_temperature 120(2)
_diffrn_detector_area_resol_mean 9.091
_diffrn_measured_fraction_theta_full 0.996
_diffrn_measured_fraction_theta_max 0.996
_diffrn_measurement_device_type 'Bruker-Nonius Roper CCD camera on \k-goniostat'
_diffrn_measurement_method '\f & \w scans'
_diffrn_radiation_monochromator graphite
_diffrn_radiation_source 'Bruker-Nonius FR591 rotating anode'
_diffrn_radiation_type MoK\a
_diffrn_radiation_wavelength 0.71073
_diffrn_reflns_av_R_equivalents 0.0274
_diffrn_reflns_av_sigmaI/netI 0.0232
_diffrn_reflns_limit_h_max 10
_diffrn_reflns_limit_h_min -10
_diffrn_reflns_limit_k_max 11
_diffrn_reflns_limit_k_min -11
_diffrn_reflns_limit_l_max 11
_diffrn_reflns_limit_l_min -11
_diffrn_reflns_number 12353
_diffrn_reflns_theta_full 27.48
_diffrn_reflns_theta_max 27.48
_diffrn_reflns_theta_min 3.18
_exptl_absorpt_coefficient_mu 0.149
_exptl_absorpt_correction_T_max 0.9794
_exptl_absorpt_correction_T_min 0.9131
_exptl_absorpt_correction_type multi-scan
_exptl_absorpt_process_details 'SADABS 2007/2 (Sheldrick, G.M., 2007)'
_exptl_crystal_colour Colourless
_exptl_crystal_density_diffrn 1.633
_exptl_crystal_density_method 'not measured'
_exptl_crystal_description Slab
_exptl_crystal_F_000 284
_exptl_crystal_size_max 0.62
_exptl_crystal_size_mid 0.36
_exptl_crystal_size_min 0.14
_refine_diff_density_max 0.165
_refine_diff_density_min -0.288
_refine_diff_density_rms 0.050
_refine_ls_extinction_method none
_refine_ls_goodness_of_fit_ref 1.078
_refine_ls_hydrogen_treatment constr
_refine_ls_matrix_type full
_refine_ls_number_parameters 177
_refine_ls_number_reflns 2571
_refine_ls_number_restraints 0
_refine_ls_restrained_S_all 1.078
_refine_ls_R_factor_all 0.0361
_refine_ls_R_factor_gt 0.0317
_refine_ls_shift/su_max 0.000
_refine_ls_shift/su_mean 0.000
_refine_ls_structure_factor_coef Fsqd
_refine_ls_weighting_details 'calc w=1/[\s^2^(Fo^2^)+(0.0383P)^2^+0.1789P] where P=(Fo^2^+2Fc^2^)/3'
_refine_ls_weighting_scheme calc
_refine_ls_wR_factor_gt 0.0792
_refine_ls_wR_factor_ref 0.0821
_reflns_number_gt 2284
_reflns_number_total 2571
_reflns_threshold_expression >2sigma(I)
_cod_data_source_file eCrystal-1258.cif
_cod_data_source_block 2010src0034
_cod_depositor_comments
;
Citation :
Beckett, Michael A. and Timmis, James and Horton, Peter N. and 
Hursthouse, Michael B. (2010) 
University of Southampton, Crystal Structure Report Archive. 
(doi:10.5258/ecrystals/1258)

More at:
http://ecrystals.chem.soton.ac.uk/1258/
;
_cod_original_sg_symbol_H-M P-1
_cod_database_code 1520468

loop_
_symmetry_equiv_pos_as_xyz
'x, y, z'
'-x, -y, -z'

loop_
_atom_site_label
_atom_site_type_symbol
_atom_site_fract_x
_atom_site_fract_y
_atom_site_fract_z
_atom_site_U_iso_or_equiv
_atom_site_adp_type
_atom_site_occupancy
_atom_site_symmetry_multiplicity
_atom_site_calc_flag
_atom_site_refinement_flags
_atom_site_disorder_assembly
_atom_site_disorder_group
B1 B 0.26952(15) 0.36925(15) 0.28296(14) 0.0116(2) Uani 1 1 d . . .
B2 B 0.04071(16) 0.26914(15) 0.19142(15) 0.0141(2) Uani 1 1 d . . .
B3 B 0.26009(15) 0.06857(15) 0.39451(15) 0.0125(2) Uani 1 1 d . . .
B4 B 0.46353(15) 0.56396(15) 0.19625(15) 0.0125(2) Uani 1 1 d . . .
B5 B 0.28217(15) 0.57572(15) 0.40878(15) 0.0128(2) Uani 1 1 d . . .
O1 O 0.11912(10) 0.39461(9) 0.17607(9) 0.01426(17) Uani 1 1 d . . .
O2 O 0.10398(10) 0.10788(10) 0.30862(10) 0.01609(18) Uani 1 1 d . . .
O3 O 0.34556(9) 0.18877(9) 0.37801(9) 0.01269(17) Uani 1 1 d . . .
O4 O 0.39715(9) 0.44367(9) 0.17843(9) 0.01237(17) Uani 1 1 d . . .
O5 O 0.41242(10) 0.62744(9) 0.31457(9) 0.01453(18) Uani 1 1 d . . .
O6 O 0.21384(10) 0.45401(9) 0.39543(9) 0.01341(17) Uani 1 1 d . . .
O7 O -0.09579(11) 0.29593(10) 0.08845(11) 0.0210(2) Uani 1 1 d . . .
H7 H -0.1164 0.3947 0.0166 0.032 Uiso 1 1 calc R . .
O8 O 0.32840(10) -0.09597(9) 0.49333(10) 0.01643(18) Uani 1 1 d . . .
H8 H 0.4298 -0.1085 0.5282 0.025 Uiso 1 1 calc R . .
O9 O 0.58239(10) 0.62971(10) 0.09798(9) 0.01547(18) Uani 1 1 d . . .
H9 H 0.5946 0.5946 0.0219 0.023 Uiso 1 1 calc R . .
O10 O 0.21149(11) 0.64428(10) 0.51472(10) 0.01793(18) Uani 1 1 d . . .
H10 H 0.2530 0.7253 0.5065 0.027 Uiso 1 1 calc R . .
C1 C 0.84374(15) 0.86675(14) 0.20610(14) 0.0184(2) Uani 1 1 d . . .
H1 H 0.9397 0.8985 0.2477 0.022 Uiso 1 1 calc R . .
C2 C 0.66946(17) 0.98607(16) 0.17460(16) 0.0239(3) Uani 1 1 d . . .
H2A H 0.6576 1.0889 0.1974 0.029 Uiso 1 1 calc R . .
H2B H 0.5680 0.9378 0.1964 0.029 Uiso 1 1 calc R . .
C3 C 0.77014(17) 0.97321(16) 0.03425(15) 0.0241(3) Uani 1 1 d . . .
H3A H 0.7308 0.9169 -0.0305 0.029 Uiso 1 1 calc R . .
H3B H 0.8204 1.0681 -0.0295 0.029 Uiso 1 1 calc R . .
N1 N 0.85032(12) 0.68556(12) 0.26883(12) 0.0163(2) Uani 1 1 d . . .
H1A H 0.8388 0.6468 0.3785 0.024 Uiso 1 1 calc R . .
H1B H 0.9534 0.6278 0.2498 0.024 Uiso 1 1 calc R . .
H1C H 0.7629 0.6700 0.2169 0.024 Uiso 1 1 calc R . .

loop_
_atom_site_aniso_label
_atom_site_aniso_U_11
_atom_site_aniso_U_22
_atom_site_aniso_U_33
_atom_site_aniso_U_23
_atom_site_aniso_U_13
_atom_site_aniso_U_12
B1 0.0127(5) 0.0106(5) 0.0121(5) -0.0042(4) 0.0001(4) -0.0043(4)
B2 0.0135(6) 0.0134(6) 0.0158(6) -0.0056(5) -0.0002(4) -0.0046(4)
B3 0.0132(5) 0.0123(6) 0.0132(5) -0.0060(4) 0.0013(4) -0.0039(4)
B4 0.0122(5) 0.0121(5) 0.0125(5) -0.0037(4) -0.0017(4) -0.0033(4)
B5 0.0123(5) 0.0116(5) 0.0135(6) -0.0036(4) -0.0008(4) -0.0034(4)
O1 0.0142(4) 0.0119(4) 0.0150(4) -0.0024(3) -0.0038(3) -0.0046(3)
O2 0.0152(4) 0.0121(4) 0.0196(4) -0.0033(3) -0.0041(3) -0.0057(3)
O3 0.0127(4) 0.0101(4) 0.0147(4) -0.0034(3) -0.0025(3) -0.0039(3)
O4 0.0140(4) 0.0131(4) 0.0120(4) -0.0054(3) 0.0024(3) -0.0064(3)
O5 0.0172(4) 0.0150(4) 0.0154(4) -0.0075(3) 0.0038(3) -0.0089(3)
O6 0.0145(4) 0.0131(4) 0.0163(4) -0.0077(3) 0.0042(3) -0.0071(3)
O7 0.0204(4) 0.0145(4) 0.0248(4) -0.0028(3) -0.0101(3) -0.0059(3)
O8 0.0151(4) 0.0113(4) 0.0216(4) -0.0040(3) -0.0051(3) -0.0047(3)
O9 0.0183(4) 0.0188(4) 0.0144(4) -0.0085(3) 0.0047(3) -0.0107(3)
O10 0.0215(4) 0.0165(4) 0.0231(4) -0.0122(3) 0.0090(3) -0.0111(3)
C1 0.0191(6) 0.0164(5) 0.0184(6) -0.0033(4) -0.0012(4) -0.0079(4)
C2 0.0270(6) 0.0193(6) 0.0223(6) -0.0081(5) 0.0015(5) -0.0003(5)
C3 0.0292(7) 0.0208(6) 0.0170(6) -0.0026(5) 0.0020(5) -0.0049(5)
N1 0.0143(4) 0.0163(5) 0.0174(5) -0.0048(4) 0.0010(4) -0.0056(4)

loop_
_atom_type_symbol
_atom_type_description
_atom_type_scat_dispersion_real
_atom_type_scat_dispersion_imag
_atom_type_scat_source
C C 0.0033 0.0016 'International Tables Vol C Tables 4.2.6.8 and 6.1.1.4'
H H 0.0000 0.0000 'International Tables Vol C Tables 4.2.6.8 and 6.1.1.4'
B B 0.0013 0.0007 'International Tables Vol C Tables 4.2.6.8 and 6.1.1.4'
N N 0.0061 0.0033 'International Tables Vol C Tables 4.2.6.8 and 6.1.1.4'
O O 0.0106 0.0060 'International Tables Vol C Tables 4.2.6.8 and 6.1.1.4'

loop_
_geom_angle_atom_site_label_1
_geom_angle_atom_site_label_2
_geom_angle_atom_site_label_3
_geom_angle
_geom_angle_site_symmetry_1
_geom_angle_site_symmetry_3
O1 B1 O3 110.86(8) . .
O1 B1 O6 108.55(8) . .
O3 B1 O6 109.39(9) . .
O1 B1 O4 107.81(8) . .
O3 B1 O4 109.64(8) . .
O6 B1 O4 110.57(8) . .
O7 B2 O1 121.52(10) . .
O7 B2 O2 117.66(10) . .
O1 B2 O2 120.75(10) . .
O8 B3 O3 121.23(10) . .
O8 B3 O2 117.29(10) . .
O3 B3 O2 121.45(10) . .
O4 B4 O9 122.08(10) . .
O4 B4 O5 121.66(10) . .
O9 B4 O5 116.26(9) . .
O10 B5 O6 116.20(10) . .
O10 B5 O5 122.79(10) . .
O6 B5 O5 120.98(10) . .
B2 O1 B1 123.05(9) . .
B3 O2 B2 119.04(9) . .
B3 O3 B1 122.58(9) . .
B4 O4 B1 123.50(8) . .
B5 O5 B4 118.80(9) . .
B5 O6 B1 124.10(8) . .
B2 O7 H7 109.5 . .
B3 O8 H8 109.5 . .
B4 O9 H9 109.5 . .
B5 O10 H10 109.5 . .
N1 C1 C2 116.77(10) . .
N1 C1 C3 117.71(10) . .
C2 C1 C3 60.34(8) . .
N1 C1 H1 116.7 . .
C2 C1 H1 116.7 . .
C3 C1 H1 116.7 . .
C1 C2 C3 59.85(8) . .
C1 C2 H2A 117.8 . .
C3 C2 H2A 117.8 . .
C1 C2 H2B 117.8 . .
C3 C2 H2B 117.8 . .
H2A C2 H2B 114.9 . .
C1 C3 C2 59.81(8) . .
C1 C3 H3A 117.8 . .
C2 C3 H3A 117.8 . .
C1 C3 H3B 117.8 . .
C2 C3 H3B 117.8 . .
H3A C3 H3B 114.9 . .
C1 N1 H1A 109.5 . .
C1 N1 H1B 109.5 . .
H1A N1 H1B 109.5 . .
C1 N1 H1C 109.5 . .
H1A N1 H1C 109.5 . .
H1B N1 H1C 109.5 . .

loop_
_geom_bond_atom_site_label_1
_geom_bond_atom_site_label_2
_geom_bond_distance
_geom_bond_site_symmetry_2
B1 O1 1.4645(13) .
B1 O3 1.4666(13) .
B1 O6 1.4676(13) .
B1 O4 1.4704(13) .
B2 O7 1.3519(14) .
B2 O1 1.3671(14) .
B2 O2 1.3808(14) .
B3 O8 1.3576(14) .
B3 O3 1.3621(14) .
B3 O2 1.3722(14) .
B4 O4 1.3607(14) .
B4 O9 1.3617(14) .
B4 O5 1.3820(14) .
B5 O10 1.3505(14) .
B5 O6 1.3652(14) .
B5 O5 1.3792(14) .
O7 H7 0.8400 .
O8 H8 0.8400 .
O9 H9 0.8400 .
O10 H10 0.8400 .
C1 N1 1.4716(15) .
C1 C2 1.4884(17) .
C1 C3 1.4891(16) .
C1 H1 1.0000 .
C2 C3 1.4964(17) .
C2 H2A 0.9900 .
C2 H2B 0.9900 .
C3 H3A 0.9900 .
C3 H3B 0.9900 .
N1 H1A 0.9100 .
N1 H1B 0.9100 .
N1 H1C 0.9100 .

loop_
_geom_hbond_atom_site_label_D
_geom_hbond_atom_site_label_H
_geom_hbond_atom_site_label_A
_geom_hbond_distance_DH
_geom_hbond_distance_HA
_geom_hbond_distance_DA
_geom_hbond_angle_DHA
_geom_hbond_site_symmetry_A
O7 H7 O1 0.84 1.98 2.8082(11) 166.7 2_565
O8 H8 O3 0.84 1.85 2.6719(11) 166.7 2_656
O9 H9 O4 0.84 1.93 2.7586(11) 169.5 2_665
O10 H10 O8 0.84 1.79 2.6299(11) 176.2 1_565
N1 H1A O6 0.91 1.94 2.8423(12) 170.3 2_666
N1 H1B O6 0.91 2.32 3.0654(12) 138.5 1_655
N1 H1B O1 0.91 2.48 3.2912(12) 149.1 1_655
N1 H1C O9 0.91 1.98 2.8895(12) 176.8 .
